data_4081769
loop_
_publ_author_name
'Clark, Ewan R.'
'Ingleson, Michael J.'

_publ_section_title
;
 [(acridine)BCl2]+: A Borenium Cation That Is a Strong Boron- and
 Carbon-Based Lewis Acid
;
_journal_issue 22
_journal_name_full Organometallics
_journal_page_first 6712
_journal_paper_doi 10.1021/om400463r
_journal_volume 32
_journal_year 2013
_chemical_formula_sum 'C26 H18 Al B Cl6 N2'
_chemical_formula_weight 608.91
_chemical_name_systematic
; 
 ? 
;
_space_group_IT_number 2
_symmetry_space_group_name_Hall '-P 1'
_symmetry_space_group_name_H-M 'P -1'
_atom_sites_solution_hydrogens geom
_atom_sites_solution_primary direct
_atom_sites_solution_secondary difmap
_audit_creation_method SHELXL-97
_cell_angle_alpha 103.78(3)
_cell_angle_beta 93.49(3)
_cell_angle_gamma 108.15(3)
_cell_formula_units_Z 4
_cell_length_a 10.470(2)
_cell_length_b 12.390(3)
_cell_length_c 22.319(5)
_cell_measurement_reflns_used 11954
_cell_measurement_temperature 100(2)
_cell_measurement_theta_max 74.8172
_cell_measurement_theta_min 2.0586
_cell_volume 2643.3(12)
_computing_structure_refinement 'SHELXL-97 (Sheldrick, 1997)'
_computing_structure_solution 'SHELXS-97 (Sheldrick, 1990)'
_diffrn_ambient_temperature 100(2)
_diffrn_measured_fraction_theta_full 0.967
_diffrn_measured_fraction_theta_max 0.967
_diffrn_radiation_monochromator graphite
_diffrn_radiation_source 'fine-focus sealed tube'
_diffrn_radiation_type MoK\a
_diffrn_radiation_wavelength 0.71073
_diffrn_reflns_av_R_equivalents 0.0824
_diffrn_reflns_av_sigmaI/netI 0.0717
_diffrn_reflns_limit_h_max 12
_diffrn_reflns_limit_h_min -13
_diffrn_reflns_limit_k_max 14
_diffrn_reflns_limit_k_min -15
_diffrn_reflns_limit_l_max 27
_diffrn_reflns_limit_l_min -27
_diffrn_reflns_number 28171
_diffrn_reflns_theta_full 26.44
_diffrn_reflns_theta_max 26.44
_diffrn_reflns_theta_min 0.95
_exptl_absorpt_coefficient_mu 0.704
_exptl_absorpt_correction_T_max 1.00000
_exptl_absorpt_correction_T_min 0.32344
_exptl_absorpt_correction_type multi-scan
_exptl_absorpt_process_details
;
CrysAlisPro, Agilent Technologies,
Version 1.171.36.20 (release 27-06-2012 CrysAlis171 .NET)
(compiled Jul 11 2012,15:38:31)
Empirical absorption correction using spherical harmonics,
 implemented in SCALE3 ABSPACK scaling algorithm.
;
_exptl_crystal_colour yellow
_exptl_crystal_density_diffrn 1.530
_exptl_crystal_density_method 'not measured'
_exptl_crystal_description plate
_exptl_crystal_F_000 1232
_exptl_crystal_size_max 0.2
_exptl_crystal_size_mid 0.15
_exptl_crystal_size_min 0.05
_refine_diff_density_max 1.070
_refine_diff_density_min -0.676
_refine_diff_density_rms 0.137
_refine_ls_extinction_method none
_refine_ls_goodness_of_fit_ref 1.084
_refine_ls_hydrogen_treatment mixed
_refine_ls_matrix_type full
_refine_ls_number_parameters 649
_refine_ls_number_reflns 9991
_refine_ls_number_restraints 0
_refine_ls_restrained_S_all 1.084
_refine_ls_R_factor_all 0.0911
_refine_ls_R_factor_gt 0.0753
_refine_ls_shift/su_max 0.004
_refine_ls_shift/su_mean 0.001
_refine_ls_structure_factor_coef Fsqd
_refine_ls_weighting_details 'calc w=1/[\s^2^(Fo^2^)+(0.0996P)^2^+11.0237P] where P=(Fo^2^+2Fc^2^)/3'
_refine_ls_weighting_scheme calc
_refine_ls_wR_factor_gt 0.2035
_refine_ls_wR_factor_ref 0.2175
_reflns_number_gt 8020
_reflns_number_total 9991
_reflns_threshold_expression >2sigma(I)
_cod_data_source_file om400463r_si_002.cif
_cod_data_source_block a
_cod_original_cell_volume 2643.4(9)
_cod_original_sg_symbol_H-M P-1
_cod_database_code 4081769

loop_
_symmetry_equiv_pos_as_xyz
'x, y, z'
'-x, -y, -z'

loop_
_atom_site_label
_atom_site_type_symbol
_atom_site_fract_x
_atom_site_fract_y
_atom_site_fract_z
_atom_site_U_iso_or_equiv
_atom_site_adp_type
_atom_site_occupancy
_atom_site_symmetry_multiplicity
_atom_site_calc_flag
_atom_site_refinement_flags
Cl1 Cl 0.11507(13) 0.94684(11) 0.03523(6) 0.0262(3) Uani 1 1 d .
Cl2 Cl 0.03028(13) 0.28471(11) -0.47976(6) 0.0273(3) Uani 1 1 d .
Cl3 Cl -0.14568(13) 0.18974(10) -0.38694(6) 0.0243(3) Uani 1 1 d .
Cl4 Cl -0.05485(13) 0.72887(11) -0.06772(6) 0.0256(3) Uani 1 1 d .
Cl5 Cl -0.43683(13) 0.76357(11) -0.31585(6) 0.0291(3) Uani 1 1 d .
Cl6 Cl -0.39065(14) -0.26153(11) -0.81748(6) 0.0296(3) Uani 1 1 d .
Cl7 Cl -0.22001(14) 0.85117(12) -0.17710(6) 0.0285(3) Uani 1 1 d .
Cl8 Cl -0.11649(14) 0.96550(13) -0.30146(6) 0.0312(3) Uani 1 1 d .
Cl9 Cl -0.36506(14) 1.04683(12) -0.22021(7) 0.0330(3) Uani 1 1 d .
Cl10 Cl -0.56544(16) -0.56145(12) -0.84019(7) 0.0347(3) Uani 1 1 d .
Al2 Al -0.46493(17) -0.39798(14) -0.77215(7) 0.0246(3) Uani 1 1 d .
Cl12 Cl -0.60565(15) -0.35111(14) -0.71497(7) 0.0370(3) Uani 1 1 d .
Cl13 Cl -0.29827(16) -0.41029(14) -0.71745(7) 0.0391(4) Uani 1 1 d .
Al1 Al -0.28219(16) 0.91012(13) -0.25182(7) 0.0235(3) Uani 1 1 d .
N4 N -0.1551(4) 0.3825(4) -0.4377(2) 0.0225(9) Uani 1 1 d .
N3 N -0.2640(4) 0.1629(4) -0.5044(2) 0.0199(8) Uani 1 1 d .
N2 N 0.1179(4) 0.7097(4) 0.0232(2) 0.0222(9) Uani 1 1 d .
N1 N 0.2398(4) 0.8341(4) -0.0484(2) 0.0212(9) Uani 1 1 d .
C26 C 0.1721(5) 0.6232(4) -0.0034(2) 0.0221(10) Uani 1 1 d .
C55 C -0.2111(5) 0.4179(4) -0.4836(2) 0.0226(10) Uani 1 1 d .
C54 C -0.6293(6) 0.1207(5) -0.5488(3) 0.0273(11) Uani 1 1 d .
H54A H -0.6963 0.0851 -0.5835 0.033 Uiso 1 1 calc R
C25 C 0.1321(6) 0.8889(5) -0.1313(3) 0.0289(12) Uani 1 1 d .
H25A H 0.0696 0.9074 -0.1064 0.035 Uiso 1 1 calc R
C24 C 0.3643(5) 0.8407(4) -0.0202(3) 0.0236(11) Uani 1 1 d .
C23 C 0.4663(5) 0.8222(4) -0.0570(3) 0.0245(11) Uani 1 1 d .
C22 C 0.0836(5) 0.7167(4) 0.0821(2) 0.0238(11) Uani 1 1 d .
C53 C -0.3936(5) 0.1669(4) -0.5004(2) 0.0215(10) Uani 1 1 d .
C52 C -0.2757(5) 0.5043(4) -0.4681(3) 0.0248(11) Uani 1 1 d .
C51 C -0.2705(5) 0.4038(5) -0.5929(3) 0.0275(11) Uani 1 1 d .
H51A H -0.2658 0.3730 -0.6347 0.033 Uiso 1 1 calc R
C50 C -0.2079(6) 0.3697(5) -0.5480(3) 0.0263(11) Uani 1 1 d .
H50A H -0.1636 0.3152 -0.5598 0.032 Uiso 1 1 calc R
C49 C -0.3467(6) 0.0269(4) -0.6075(3) 0.0243(11) Uani 1 1 d .
C21 C 0.2419(6) 0.5119(5) -0.0917(3) 0.0292(12) Uani 1 1 d .
H21A H 0.2440 0.4905 -0.1344 0.035 Uiso 1 1 calc R
C48 C -0.5547(6) 0.2324(4) -0.4414(3) 0.0249(11) Uani 1 1 d .
H48A H -0.5748 0.2713 -0.4041 0.030 Uiso 1 1 calc R
C47 C -0.4275(5) 0.2267(4) -0.4436(2) 0.0223(10) Uani 1 1 d .
H47A H -0.3624 0.2617 -0.4082 0.027 Uiso 1 1 calc R
C46 C -0.2099(6) -0.0821(5) -0.6582(3) 0.0303(12) Uani 1 1 d .
H46A H -0.1929 -0.1308 -0.6932 0.036 Uiso 1 1 calc R
C20 C 0.2312(5) 0.8481(4) -0.1076(2) 0.0234(10) Uani 1 1 d .
C19 C 0.3932(5) 0.8663(4) 0.0456(3) 0.0240(11) Uani 1 1 d .
H19A H 0.3296 0.8817 0.0706 0.029 Uiso 1 1 calc R
C45 C -0.1169(6) -0.0387(5) -0.6022(3) 0.0275(11) Uani 1 1 d .
H45A H -0.0427 -0.0644 -0.5998 0.033 Uiso 1 1 calc R
C44 C -0.2658(6) 0.5612(5) -0.4053(3) 0.0281(12) Uani 1 1 d .
H44A H -0.3155 0.6112 -0.3934 0.034 Uiso 1 1 calc R
C43 C -0.1829(6) 0.5443(5) -0.3602(3) 0.0285(12) Uani 1 1 d .
C18 C 0.4424(6) 0.8068(5) -0.1204(3) 0.0275(11) Uani 1 1 d .
H18A H 0.5013 0.7829 -0.1458 0.033 Uiso 1 1 calc R
C17 C 0.5896(6) 0.8199(5) -0.0275(3) 0.0298(12) Uani 1 1 d .
H17A H 0.6545 0.8037 -0.0514 0.036 Uiso 1 1 calc R
C16 C 0.1380(5) 0.6603(5) 0.1220(2) 0.0244(11) Uani 1 1 d .
C42 C 0.0075(6) 0.5247(5) -0.2744(3) 0.0314(12) Uani 1 1 d .
H42A H 0.0752 0.5224 -0.2463 0.038 Uiso 1 1 calc R
C15 C 0.2160(5) 0.5934(5) 0.0983(3) 0.0259(11) Uani 1 1 d .
H15A H 0.2603 0.5644 0.1247 0.031 Uiso 1 1 calc R
C14 C 0.1746(6) 0.5887(4) -0.0681(3) 0.0250(11) Uani 1 1 d .
H14A H 0.1311 0.6177 -0.0949 0.030 Uiso 1 1 calc R
C13 C 0.3289(5) 0.8272(5) -0.1471(3) 0.0262(11) Uani 1 1 d .
C12 C 0.5163(6) 0.8681(5) 0.0721(3) 0.0294(12) Uani 1 1 d .
H12A H 0.5363 0.8876 0.1153 0.035 Uiso 1 1 calc R
C11 C 0.3077(6) 0.4648(5) -0.0527(3) 0.0320(12) Uani 1 1 d .
H11A H 0.3557 0.4159 -0.0694 0.038 Uiso 1 1 calc R
C10 C 0.2293(5) 0.5689(4) 0.0358(3) 0.0252(11) Uani 1 1 d .
C41 C -0.3232(6) -0.0525(5) -0.6606(3) 0.0269(11) Uani 1 1 d .
H41A H -0.3864 -0.0837 -0.6967 0.032 Uiso 1 1 calc R
B2 B -0.1385(6) 0.2552(5) -0.4537(3) 0.0213(11) Uani 1 1 d .
C9 C -0.0364(6) 0.7803(5) 0.1642(3) 0.0315(12) Uani 1 1 d .
H9A H -0.0966 0.8189 0.1782 0.038 Uiso 1 1 calc R
C8 C 0.6126(6) 0.8413(5) 0.0353(3) 0.0324(13) Uani 1 1 d .
H8A H 0.6925 0.8381 0.0542 0.039 Uiso 1 1 calc R
C40 C -0.2454(5) 0.0793(4) -0.5537(2) 0.0228(10) Uani 1 1 d .
C7 C 0.3002(6) 0.4917(5) 0.0095(3) 0.0291(12) Uani 1 1 d .
H7A H 0.3417 0.4594 0.0352 0.035 Uiso 1 1 calc R
C39 C -0.1218(5) 0.4558(4) -0.3777(3) 0.0245(11) Uani 1 1 d .
C38 C -0.1337(6) 0.0398(4) -0.5520(3) 0.0256(11) Uani 1 1 d .
H38A H -0.0704 0.0677 -0.5159 0.031 Uiso 1 1 calc R
C37 C -0.4692(6) 0.0468(4) -0.6071(3) 0.0257(11) Uani 1 1 d .
H37A H -0.5329 0.0166 -0.6431 0.031 Uiso 1 1 calc R
C36 C -0.0213(6) 0.4517(5) -0.3341(3) 0.0281(11) Uani 1 1 d .
H36A H 0.0257 0.3993 -0.3457 0.034 Uiso 1 1 calc R
C6 C 0.1275(6) 0.9014(5) -0.1906(3) 0.0340(13) Uani 1 1 d .
H6A H 0.0640 0.9315 -0.2046 0.041 Uiso 1 1 calc R
C35 C -0.4978(6) 0.1124(5) -0.5524(3) 0.0253(11) Uani 1 1 d .
C34 C -0.3417(6) 0.5334(5) -0.5162(3) 0.0296(12) Uani 1 1 d .
H34A H -0.3864 0.5878 -0.5057 0.036 Uiso 1 1 calc R
C5 C 0.1080(6) 0.6738(5) 0.1843(3) 0.0292(12) Uani 1 1 d .
H5A H 0.1473 0.6419 0.2110 0.035 Uiso 1 1 calc R
C4 C 0.2158(6) 0.8702(5) -0.2307(3) 0.0351(13) Uani 1 1 d .
H4A H 0.2072 0.8750 -0.2716 0.042 Uiso 1 1 calc R
C3 C 0.3141(6) 0.8328(5) -0.2093(3) 0.0318(12) Uani 1 1 d .
H3A H 0.3721 0.8108 -0.2359 0.038 Uiso 1 1 calc R
C2 C -0.0085(6) 0.7718(5) 0.1047(3) 0.0286(11) Uani 1 1 d .
H2A H -0.0513 0.8029 0.0788 0.034 Uiso 1 1 calc R
C1 C 0.0222(6) 0.7330(5) 0.2051(3) 0.0323(13) Uani 1 1 d .
H1A H 0.0029 0.7418 0.2458 0.039 Uiso 1 1 calc R
C33 C -0.0652(7) 0.6041(5) -0.2551(3) 0.0371(14) Uani 1 1 d .
H33A H -0.0500 0.6486 -0.2138 0.045 Uiso 1 1 calc R
C32 C -0.3411(6) 0.4835(5) -0.5772(3) 0.0318(12) Uani 1 1 d .
H32A H -0.3869 0.5020 -0.6082 0.038 Uiso 1 1 calc R
B1 B 0.1084(6) 0.8036(5) -0.0136(3) 0.0237(12) Uani 1 1 d .
C31 C -0.6581(5) 0.1812(5) -0.4940(3) 0.0285(12) Uani 1 1 d .
H31A H -0.7435 0.1884 -0.4915 0.034 Uiso 1 1 calc R
C30 C -0.1555(7) 0.6145(5) -0.2967(3) 0.0357(13) Uani 1 1 d .
H30A H -0.2009 0.6679 -0.2842 0.043 Uiso 1 1 calc R

loop_
_atom_site_aniso_label
_atom_site_aniso_U_11
_atom_site_aniso_U_22
_atom_site_aniso_U_33
_atom_site_aniso_U_23
_atom_site_aniso_U_13
_atom_site_aniso_U_12
Cl1 0.0330(7) 0.0145(6) 0.0331(6) 0.0059(5) 0.0075(5) 0.0105(5)
Cl2 0.0238(6) 0.0164(6) 0.0412(7) 0.0045(5) 0.0077(5) 0.0081(5)
Cl3 0.0317(6) 0.0132(6) 0.0301(6) 0.0072(5) 0.0022(5) 0.0099(5)
Cl4 0.0243(6) 0.0212(6) 0.0306(6) 0.0092(5) 0.0024(5) 0.0051(5)
Cl5 0.0293(6) 0.0187(6) 0.0339(7) -0.0005(5) 0.0010(5) 0.0070(5)
Cl6 0.0395(7) 0.0200(6) 0.0335(7) 0.0108(5) 0.0104(5) 0.0121(5)
Cl7 0.0329(7) 0.0254(7) 0.0285(6) 0.0087(5) 0.0058(5) 0.0103(5)
Cl8 0.0287(6) 0.0324(7) 0.0336(7) 0.0131(6) 0.0083(5) 0.0079(6)
Cl9 0.0331(7) 0.0176(6) 0.0460(8) 0.0020(5) 0.0055(6) 0.0104(5)
Cl10 0.0462(8) 0.0160(6) 0.0383(7) 0.0025(5) 0.0002(6) 0.0105(6)
Al2 0.0293(8) 0.0179(8) 0.0265(8) 0.0055(6) 0.0044(6) 0.0079(6)
Cl12 0.0333(7) 0.0367(8) 0.0351(7) 0.0032(6) 0.0118(6) 0.0073(6)
Cl13 0.0396(8) 0.0384(8) 0.0434(8) 0.0192(7) -0.0011(6) 0.0141(7)
Al1 0.0268(8) 0.0139(7) 0.0289(8) 0.0036(6) 0.0050(6) 0.0071(6)
N4 0.023(2) 0.016(2) 0.030(2) 0.0052(17) 0.0046(17) 0.0086(17)
N3 0.022(2) 0.0093(19) 0.030(2) 0.0053(16) 0.0047(16) 0.0064(16)
N2 0.024(2) 0.012(2) 0.030(2) 0.0066(17) 0.0060(17) 0.0041(17)
N1 0.023(2) 0.0100(19) 0.029(2) 0.0042(16) 0.0042(17) 0.0039(16)
C26 0.025(2) 0.009(2) 0.031(3) 0.0051(19) 0.006(2) 0.0027(19)
C55 0.022(2) 0.012(2) 0.031(3) 0.0071(19) 0.0041(19) 0.0005(19)
C54 0.028(3) 0.015(2) 0.041(3) 0.012(2) 0.006(2) 0.006(2)
C25 0.028(3) 0.020(3) 0.036(3) 0.009(2) 0.005(2) 0.003(2)
C24 0.025(2) 0.006(2) 0.038(3) 0.008(2) 0.000(2) 0.0014(19)
C23 0.025(3) 0.008(2) 0.038(3) 0.0037(19) 0.007(2) 0.0037(19)
C22 0.031(3) 0.015(2) 0.023(2) 0.0033(19) 0.002(2) 0.004(2)
C53 0.027(3) 0.008(2) 0.032(3) 0.0090(19) 0.009(2) 0.0066(19)
C52 0.021(2) 0.011(2) 0.040(3) 0.009(2) 0.004(2) 0.0005(19)
C51 0.028(3) 0.018(3) 0.033(3) 0.009(2) 0.002(2) 0.001(2)
C50 0.033(3) 0.014(2) 0.032(3) 0.008(2) 0.006(2) 0.006(2)
C49 0.032(3) 0.012(2) 0.031(3) 0.008(2) 0.010(2) 0.009(2)
C21 0.037(3) 0.020(3) 0.029(3) 0.003(2) 0.010(2) 0.009(2)
C48 0.032(3) 0.013(2) 0.035(3) 0.009(2) 0.013(2) 0.011(2)
C47 0.027(3) 0.012(2) 0.028(3) 0.0036(19) 0.007(2) 0.0064(19)
C46 0.041(3) 0.015(2) 0.035(3) 0.004(2) 0.014(2) 0.009(2)
C20 0.026(3) 0.011(2) 0.032(3) 0.0056(19) 0.003(2) 0.0046(19)
C19 0.029(3) 0.011(2) 0.034(3) 0.007(2) 0.004(2) 0.008(2)
C45 0.035(3) 0.017(3) 0.036(3) 0.009(2) 0.012(2) 0.013(2)
C44 0.029(3) 0.015(2) 0.045(3) 0.011(2) 0.013(2) 0.010(2)
C43 0.038(3) 0.013(2) 0.033(3) 0.003(2) 0.008(2) 0.007(2)
C18 0.026(3) 0.013(2) 0.042(3) 0.006(2) 0.010(2) 0.004(2)
C17 0.026(3) 0.017(3) 0.045(3) 0.006(2) 0.008(2) 0.006(2)
C16 0.027(3) 0.017(2) 0.026(3) 0.005(2) 0.004(2) 0.003(2)
C42 0.040(3) 0.017(3) 0.032(3) 0.007(2) -0.001(2) 0.003(2)
C15 0.027(3) 0.014(2) 0.037(3) 0.013(2) 0.001(2) 0.003(2)
C14 0.031(3) 0.010(2) 0.031(3) 0.0056(19) 0.003(2) 0.003(2)
C13 0.026(3) 0.014(2) 0.035(3) 0.007(2) 0.005(2) 0.003(2)
C12 0.034(3) 0.016(3) 0.037(3) 0.010(2) -0.004(2) 0.006(2)
C11 0.036(3) 0.017(3) 0.045(3) 0.007(2) 0.010(2) 0.011(2)
C10 0.028(3) 0.013(2) 0.033(3) 0.007(2) 0.002(2) 0.005(2)
C41 0.035(3) 0.015(2) 0.027(3) 0.003(2) 0.007(2) 0.005(2)
B2 0.025(3) 0.013(3) 0.028(3) 0.005(2) 0.005(2) 0.009(2)
C9 0.034(3) 0.020(3) 0.036(3) 0.003(2) 0.011(2) 0.005(2)
C8 0.026(3) 0.015(3) 0.053(4) 0.008(2) -0.004(2) 0.006(2)
C40 0.032(3) 0.008(2) 0.029(3) 0.0049(19) 0.009(2) 0.007(2)
C7 0.032(3) 0.015(2) 0.042(3) 0.011(2) 0.004(2) 0.008(2)
C39 0.029(3) 0.011(2) 0.032(3) 0.006(2) 0.008(2) 0.004(2)
C38 0.034(3) 0.013(2) 0.029(3) 0.006(2) 0.005(2) 0.008(2)
C37 0.035(3) 0.013(2) 0.028(3) 0.005(2) 0.003(2) 0.008(2)
C36 0.029(3) 0.015(2) 0.038(3) 0.007(2) 0.002(2) 0.003(2)
C6 0.031(3) 0.030(3) 0.040(3) 0.012(2) 0.000(2) 0.007(2)
C35 0.031(3) 0.014(2) 0.034(3) 0.008(2) 0.008(2) 0.010(2)
C34 0.026(3) 0.016(3) 0.050(3) 0.017(2) 0.007(2) 0.004(2)
C5 0.036(3) 0.021(3) 0.028(3) 0.009(2) 0.002(2) 0.004(2)
C4 0.037(3) 0.030(3) 0.035(3) 0.016(2) 0.006(2) -0.001(3)
C3 0.031(3) 0.024(3) 0.034(3) 0.007(2) 0.008(2) -0.001(2)
C2 0.029(3) 0.023(3) 0.033(3) 0.009(2) 0.005(2) 0.008(2)
C1 0.040(3) 0.024(3) 0.028(3) 0.005(2) 0.010(2) 0.004(2)
C33 0.055(4) 0.014(3) 0.033(3) 0.001(2) 0.007(3) 0.003(3)
C32 0.029(3) 0.022(3) 0.043(3) 0.018(2) -0.001(2) 0.000(2)
B1 0.024(3) 0.019(3) 0.031(3) 0.009(2) 0.005(2) 0.009(2)
C31 0.023(3) 0.022(3) 0.049(3) 0.018(2) 0.013(2) 0.011(2)
C30 0.052(4) 0.019(3) 0.036(3) 0.004(2) 0.011(3) 0.015(3)

loop_
_atom_type_symbol
_atom_type_description
_atom_type_scat_dispersion_real
_atom_type_scat_dispersion_imag
_atom_type_scat_source
C C 0.0033 0.0016 'International Tables Vol C Tables 4.2.6.8 and 6.1.1.4'
H H 0.0000 0.0000 'International Tables Vol C Tables 4.2.6.8 and 6.1.1.4'
B B 0.0013 0.0007 'International Tables Vol C Tables 4.2.6.8 and 6.1.1.4'
N N 0.0061 0.0033 'International Tables Vol C Tables 4.2.6.8 and 6.1.1.4'
Al Al 0.0645 0.0514 'International Tables Vol C Tables 4.2.6.8 and 6.1.1.4'
Cl Cl 0.1484 0.1585 'International Tables Vol C Tables 4.2.6.8 and 6.1.1.4'

loop_
_geom_angle_atom_site_label_1
_geom_angle_atom_site_label_2
_geom_angle_atom_site_label_3
_geom_angle
Cl10 Al2 Cl12 109.73(10)
Cl10 Al2 Cl13 110.06(10)
Cl12 Al2 Cl13 111.07(10)
Cl10 Al2 Cl6 109.65(9)
Cl12 Al2 Cl6 107.15(9)
Cl13 Al2 Cl6 109.13(10)
Cl7 Al1 Cl9 111.53(9)
Cl7 Al1 Cl8 110.19(9)
Cl9 Al1 Cl8 111.34(9)
Cl7 Al1 Cl5 108.17(9)
Cl9 Al1 Cl5 108.34(9)
Cl8 Al1 Cl5 107.10(9)
C55 N4 C39 118.6(4)
C55 N4 B2 119.7(4)
C39 N4 B2 121.6(4)
C53 N3 C40 118.4(4)
C53 N3 B2 120.1(4)
C40 N3 B2 121.5(4)
C22 N2 C26 118.8(4)
C22 N2 B1 122.1(4)
C26 N2 B1 118.9(4)
C20 N1 C24 118.1(4)
C20 N1 B1 121.8(4)
C24 N1 B1 120.0(4)
N2 C26 C14 121.9(5)
N2 C26 C10 119.5(5)
C14 C26 C10 118.6(5)
N4 C55 C52 120.6(5)
N4 C55 C50 121.8(5)
C52 C55 C50 117.6(5)
C31 C54 C35 120.1(5)
C31 C54 H54A 119.9
C35 C54 H54A 119.9
C6 C25 C20 120.4(6)
C6 C25 H25A 119.8
C20 C25 H25A 119.8
N1 C24 C19 120.8(5)
N1 C24 C23 120.2(5)
C19 C24 C23 118.9(5)
C18 C23 C17 121.7(5)
C18 C23 C24 119.0(5)
C17 C23 C24 119.3(5)
N2 C22 C2 122.6(5)
N2 C22 C16 119.8(5)
C2 C22 C16 117.5(5)
N3 C53 C35 121.2(5)
N3 C53 C47 121.3(5)
C35 C53 C47 117.5(5)
C44 C52 C34 122.4(5)
C44 C52 C55 117.8(5)
C34 C52 C55 119.8(5)
C50 C51 C32 121.7(5)
C50 C51 H51A 119.1
C32 C51 H51A 119.1
C51 C50 C55 120.0(5)
C51 C50 H50A 120.0
C55 C50 H50A 120.0
C37 C49 C40 120.2(5)
C37 C49 C41 120.4(5)
C40 C49 C41 119.3(5)
C14 C21 C11 121.7(5)
C14 C21 H21A 119.2
C11 C21 H21A 119.2
C47 C48 C31 122.5(5)
C47 C48 H48A 118.7
C31 C48 H48A 118.7
C48 C47 C53 120.1(5)
C48 C47 H47A 119.9
C53 C47 H47A 119.9
C41 C46 C45 119.6(5)
C41 C46 H46A 120.2
C45 C46 H46A 120.2
N1 C20 C25 122.5(5)
N1 C20 C13 120.4(5)
C25 C20 C13 117.0(5)
C12 C19 C24 119.4(5)
C12 C19 H19A 120.3
C24 C19 H19A 120.3
C38 C45 C46 121.4(5)
C38 C45 H45A 119.3
C46 C45 H45A 119.3
C43 C44 C52 120.9(5)
C43 C44 H44A 119.6
C52 C44 H44A 119.6
C44 C43 C39 119.0(5)
C44 C43 C30 121.8(5)
C39 C43 C30 119.2(5)
C23 C18 C13 120.4(5)
C23 C18 H18A 119.8
C13 C18 H18A 119.8
C8 C17 C23 120.2(5)
C8 C17 H17A 119.9
C23 C17 H17A 119.9
C15 C16 C5 121.9(5)
C15 C16 C22 118.8(5)
C5 C16 C22 119.3(5)
C36 C42 C33 120.9(6)
C36 C42 H42A 119.6
C33 C42 H42A 119.6
C10 C15 C16 120.9(5)
C10 C15 H15A 119.5
C16 C15 H15A 119.5
C21 C14 C26 119.9(5)
C21 C14 H14A 120.1
C26 C14 H14A 120.1
C3 C13 C18 121.9(5)
C3 C13 C20 120.3(5)
C18 C13 C20 117.7(5)
C19 C12 C8 121.5(5)
C19 C12 H12A 119.2
C8 C12 H12A 119.2
C7 C11 C21 119.5(5)
C7 C11 H11A 120.3
C21 C11 H11A 120.3
C15 C10 C7 121.5(5)
C15 C10 C26 119.2(5)
C7 C10 C26 119.2(5)
C46 C41 C49 120.3(5)
C46 C41 H41A 119.9
C49 C41 H41A 119.9
N4 B2 N3 109.5(4)
N4 B2 Cl2 102.6(3)
N3 B2 Cl2 115.7(4)
N4 B2 Cl3 114.1(4)
N3 B2 Cl3 103.9(3)
Cl2 B2 Cl3 111.3(3)
C2 C9 C1 122.5(6)
C2 C9 H9A 118.8
C1 C9 H9A 118.8
C17 C8 C12 120.4(5)
C17 C8 H8A 119.8
C12 C8 H8A 119.8
N3 C40 C38 122.8(5)
N3 C40 C49 119.1(5)
C38 C40 C49 118.0(5)
C11 C7 C10 120.8(5)
C11 C7 H7A 119.6
C10 C7 H7A 119.6
N4 C39 C36 122.0(5)
N4 C39 C43 119.5(5)
C36 C39 C43 118.4(5)
C45 C38 C40 120.8(5)
C45 C38 H38A 119.6
C40 C38 H38A 119.6
C49 C37 C35 120.0(5)
C49 C37 H37A 120.0
C35 C37 H37A 120.0
C42 C36 C39 120.3(5)
C42 C36 H36A 119.9
C39 C36 H36A 119.9
C25 C6 C4 121.9(6)
C25 C6 H6A 119.1
C4 C6 H6A 119.1
C37 C35 C54 120.5(5)
C37 C35 C53 118.4(5)
C54 C35 C53 121.0(5)
C32 C34 C52 121.5(5)
C32 C34 H34A 119.3
C52 C34 H34A 119.3
C1 C5 C16 120.6(6)
C1 C5 H5A 119.7
C16 C5 H5A 119.7
C3 C4 C6 119.4(6)
C3 C4 H4A 120.3
C6 C4 H4A 120.3
C4 C3 C13 120.5(6)
C4 C3 H3A 119.7
C13 C3 H3A 119.7
C9 C2 C22 120.7(6)
C9 C2 H2A 119.6
C22 C2 H2A 119.6
C5 C1 C9 119.0(5)
C5 C1 H1A 120.5
C9 C1 H1A 120.5
C30 C33 C42 119.8(5)
C30 C33 H33A 120.1
C42 C33 H33A 120.1
C34 C32 C51 119.2(5)
C34 C32 H32A 120.4
C51 C32 H32A 120.4
N2 B1 N1 108.4(4)
N2 B1 Cl1 115.4(4)
N1 B1 Cl1 103.9(3)
N2 B1 Cl4 104.3(4)
N1 B1 Cl4 113.7(4)
Cl1 B1 Cl4 111.4(3)
C54 C31 C48 118.7(5)
C54 C31 H31A 120.7
C48 C31 H31A 120.7
C33 C30 C43 120.8(6)
C33 C30 H30A 119.6
C43 C30 H30A 119.6

loop_
_geom_bond_atom_site_label_1
_geom_bond_atom_site_label_2
_geom_bond_distance
Cl1 B1 1.826(6)
Cl2 B2 1.848(6)
Cl3 B2 1.855(6)
Cl4 B1 1.863(6)
Cl5 Al1 2.147(2)
Cl6 Al2 2.140(2)
Cl7 Al1 2.117(2)
Cl8 Al1 2.136(2)
Cl9 Al1 2.131(2)
Cl10 Al2 2.128(2)
Al2 Cl12 2.132(2)
Al2 Cl13 2.134(2)
N4 C55 1.375(7)
N4 C39 1.380(7)
N4 B2 1.598(7)
N3 C53 1.381(7)
N3 C40 1.389(6)
N3 B2 1.606(7)
N2 C22 1.374(7)
N2 C26 1.393(7)
N2 B1 1.598(7)
N1 C20 1.374(7)
N1 C24 1.383(7)
N1 B1 1.608(7)
C26 C14 1.411(7)
C26 C10 1.429(8)
C55 C52 1.423(7)
C55 C50 1.425(8)
C54 C31 1.378(8)
C54 C35 1.418(8)
C54 H54A 0.9300
C25 C6 1.368(8)
C25 C20 1.414(8)
C25 H25A 0.9300
C24 C19 1.418(8)
C24 C23 1.428(8)
C23 C18 1.378(8)
C23 C17 1.426(8)
C22 C2 1.398(8)
C22 C16 1.446(8)
C53 C35 1.416(8)
C53 C47 1.433(7)
C52 C44 1.394(8)
C52 C34 1.416(8)
C51 C50 1.381(8)
C51 C32 1.403(8)
C51 H51A 0.9300
C50 H50A 0.9300
C49 C37 1.380(8)
C49 C40 1.426(8)
C49 C41 1.436(7)
C21 C14 1.380(8)
C21 C11 1.410(9)
C21 H21A 0.9300
C48 C47 1.358(7)
C48 C31 1.418(8)
C48 H48A 0.9300
C47 H47A 0.9300
C46 C41 1.348(8)
C46 C45 1.416(9)
C46 H46A 0.9300
C20 C13 1.435(8)
C19 C12 1.376(8)
C19 H19A 0.9300
C45 C38 1.358(7)
C45 H45A 0.9300
C44 C43 1.385(8)
C44 H44A 0.9300
C43 C39 1.423(8)
C43 C30 1.434(8)
C18 C13 1.415(8)
C18 H18A 0.9300
C17 C8 1.355(9)
C17 H17A 0.9300
C16 C15 1.379(8)
C16 C5 1.426(8)
C42 C36 1.374(8)
C42 C33 1.427(9)
C42 H42A 0.9300
C15 C10 1.380(8)
C15 H15A 0.9300
C14 H14A 0.9300
C13 C3 1.407(8)
C12 C8 1.407(9)
C12 H12A 0.9300
C11 C7 1.362(9)
C11 H11A 0.9300
C10 C7 1.428(8)
C41 H41A 0.9300
C9 C2 1.365(8)
C9 C1 1.401(9)
C9 H9A 0.9300
C8 H8A 0.9300
C40 C38 1.403(8)
C7 H7A 0.9300
C39 C36 1.411(8)
C38 H38A 0.9300
C37 C35 1.402(7)
C37 H37A 0.9300
C36 H36A 0.9300
C6 C4 1.403(9)
C6 H6A 0.9300
C34 C32 1.354(9)
C34 H34A 0.9300
C5 C1 1.363(9)
C5 H5A 0.9300
C4 C3 1.358(9)
C4 H4A 0.9300
C3 H3A 0.9300
C2 H2A 0.9300
C1 H1A 0.9300
C33 C30 1.340(10)
C33 H33A 0.9300
C32 H32A 0.9300
C31 H31A 0.9300
C30 H30A 0.9300

loop_
_geom_torsion_atom_site_label_1
_geom_torsion_atom_site_label_2
_geom_torsion_atom_site_label_3
_geom_torsion_atom_site_label_4
_geom_torsion
C22 N2 C26 C14 162.1(5)
B1 N2 C26 C14 -22.6(7)
C22 N2 C26 C10 -19.1(7)
B1 N2 C26 C10 156.2(5)
C39 N4 C55 C52 -21.1(7)
B2 N4 C55 C52 155.2(4)
C39 N4 C55 C50 159.3(5)
B2 N4 C55 C50 -24.4(7)
C20 N1 C24 C19 158.9(5)
B1 N1 C24 C19 -24.5(7)
C20 N1 C24 C23 -20.8(7)
B1 N1 C24 C23 155.8(5)
N1 C24 C23 C18 4.8(7)
C19 C24 C23 C18 -174.8(5)
N1 C24 C23 C17 -175.0(4)
C19 C24 C23 C17 5.4(7)
C26 N2 C22 C2 -159.0(5)
B1 N2 C22 C2 25.9(7)
C26 N2 C22 C16 17.7(7)
B1 N2 C22 C16 -157.5(5)
C40 N3 C53 C35 -17.2(7)
B2 N3 C53 C35 161.4(5)
C40 N3 C53 C47 163.0(5)
B2 N3 C53 C47 -18.5(7)
N4 C55 C52 C44 7.5(7)
C50 C55 C52 C44 -172.9(5)
N4 C55 C52 C34 -175.3(5)
C50 C55 C52 C34 4.3(7)
C32 C51 C50 C55 -1.5(8)
N4 C55 C50 C51 177.2(5)
C52 C55 C50 C51 -2.4(7)
C31 C48 C47 C53 -0.3(8)
N3 C53 C47 C48 178.1(5)
C35 C53 C47 C48 -1.8(7)
C24 N1 C20 C25 -154.5(5)
B1 N1 C20 C25 29.0(7)
C24 N1 C20 C13 22.3(7)
B1 N1 C20 C13 -154.3(5)
C6 C25 C20 N1 -180.0(5)
C6 C25 C20 C13 3.2(8)
N1 C24 C19 C12 177.7(5)
C23 C24 C19 C12 -2.6(7)
C41 C46 C45 C38 -5.2(9)
C34 C52 C44 C43 -169.7(5)
C55 C52 C44 C43 7.4(7)
C52 C44 C43 C39 -8.5(8)
C52 C44 C43 C30 170.7(5)
C17 C23 C18 C13 -170.4(5)
C24 C23 C18 C13 9.8(7)
C18 C23 C17 C8 176.7(5)
C24 C23 C17 C8 -3.5(8)
N2 C22 C16 C15 -4.5(7)
C2 C22 C16 C15 172.3(5)
N2 C22 C16 C5 176.4(5)
C2 C22 C16 C5 -6.7(7)
C5 C16 C15 C10 171.5(5)
C22 C16 C15 C10 -7.5(7)
C11 C21 C14 C26 0.8(8)
N2 C26 C14 C21 173.2(5)
C10 C26 C14 C21 -5.6(7)
C23 C18 C13 C3 168.5(5)
C23 C18 C13 C20 -8.3(7)
N1 C20 C13 C3 175.2(5)
C25 C20 C13 C3 -7.9(7)
N1 C20 C13 C18 -7.9(7)
C25 C20 C13 C18 169.0(5)
C24 C19 C12 C8 -2.1(8)
C14 C21 C11 C7 2.8(9)
C16 C15 C10 C7 -174.6(5)
C16 C15 C10 C26 6.1(8)
N2 C26 C10 C15 7.2(7)
C14 C26 C10 C15 -173.9(5)
N2 C26 C10 C7 -172.0(5)
C14 C26 C10 C7 6.9(7)
C45 C46 C41 C49 2.8(8)
C37 C49 C41 C46 -172.5(5)
C40 C49 C41 C46 3.5(8)
C55 N4 B2 N3 -35.1(6)
C39 N4 B2 N3 141.1(5)
C55 N4 B2 Cl2 88.4(5)
C39 N4 B2 Cl2 -95.4(5)
C55 N4 B2 Cl3 -151.0(4)
C39 N4 B2 Cl3 25.2(6)
C53 N3 B2 N4 -39.9(6)
C40 N3 B2 N4 138.6(5)
C53 N3 B2 Cl2 -155.3(4)
C40 N3 B2 Cl2 23.2(6)
C53 N3 B2 Cl3 82.4(5)
C40 N3 B2 Cl3 -99.1(5)
C23 C17 C8 C12 -1.2(8)
C19 C12 C8 C17 4.2(8)
C53 N3 C40 C38 -157.9(5)
B2 N3 C40 C38 23.5(7)
C53 N3 C40 C49 19.2(7)
B2 N3 C40 C49 -159.4(5)
C37 C49 C40 N3 -8.8(8)
C41 C49 C40 N3 175.1(5)
C37 C49 C40 C38 168.4(5)
C41 C49 C40 C38 -7.6(7)
C21 C11 C7 C10 -1.5(8)
C15 C10 C7 C11 177.4(5)
C26 C10 C7 C11 -3.4(8)
C55 N4 C39 C36 -155.4(5)
B2 N4 C39 C36 28.4(7)
C55 N4 C39 C43 19.9(7)
B2 N4 C39 C43 -156.3(5)
C44 C43 C39 N4 -5.3(8)
C30 C43 C39 N4 175.5(5)
C44 C43 C39 C36 170.2(5)
C30 C43 C39 C36 -9.0(8)
C46 C45 C38 C40 0.9(8)
N3 C40 C38 C45 -177.4(5)
C49 C40 C38 C45 5.5(8)
C40 C49 C37 C35 -4.1(8)
C41 C49 C37 C35 171.9(5)
C33 C42 C36 C39 1.3(8)
N4 C39 C36 C42 -178.9(5)
C43 C39 C36 C42 5.7(8)
C20 C25 C6 C4 2.7(9)
C49 C37 C35 C54 -171.8(5)
C49 C37 C35 C53 6.3(8)
C31 C54 C35 C37 177.3(5)
C31 C54 C35 C53 -0.8(8)
N3 C53 C35 C37 4.4(8)
C47 C53 C35 C37 -175.8(5)
N3 C53 C35 C54 -177.6(5)
C47 C53 C35 C54 2.3(8)
C44 C52 C34 C32 174.8(5)
C55 C52 C34 C32 -2.3(8)
C15 C16 C5 C1 -175.0(5)
C22 C16 C5 C1 4.0(8)
C25 C6 C4 C3 -3.9(9)
C6 C4 C3 C13 -1.0(9)
C18 C13 C3 C4 -169.8(5)
C20 C13 C3 C4 7.0(8)
C1 C9 C2 C22 -1.4(9)
N2 C22 C2 C9 -177.8(5)
C16 C22 C2 C9 5.5(8)
C16 C5 C1 C9 0.1(8)
C2 C9 C1 C5 -1.6(9)
C36 C42 C33 C30 -5.1(9)
C52 C34 C32 C51 -1.7(8)
C50 C51 C32 C34 3.6(8)
C22 N2 B1 N1 138.9(5)
C26 N2 B1 N1 -36.2(6)
C22 N2 B1 Cl1 23.0(6)
C26 N2 B1 Cl1 -152.2(4)
C22 N2 B1 Cl4 -99.6(5)
C26 N2 B1 Cl4 85.3(5)
C20 N1 B1 N2 140.0(4)
C24 N1 B1 N2 -36.5(6)
C20 N1 B1 Cl1 -96.9(5)
C24 N1 B1 Cl1 86.6(5)
C20 N1 B1 Cl4 24.5(6)
C24 N1 B1 Cl4 -152.0(4)
C35 C54 C31 C48 -1.3(8)
C47 C48 C31 C54 1.9(8)
C42 C33 C30 C43 1.7(9)
C44 C43 C30 C33 -173.8(6)
C39 C43 C30 C33 5.3(9)
